data_1524056
loop_
_publ_author_name
'Beaury, O.'
'Faucher, M.'
'Caro, P.'

_publ_section_title
;
 Crystal structure and fluorescence spectrum of 3(Y2 O3), W O3:Eu((3+))
;
_journal_name_full 'Materials Research Bulletin'
_journal_page_first 175
_journal_page_last 185
_journal_volume 13
_journal_year 1978
_chemical_formula_sum 'O12 W Y6'
_chemical_name_systematic 'Y6 W O12'
_space_group_IT_number 148
_symmetry_space_group_name_Hall '-R 3'
_symmetry_space_group_name_H-M 'R -3 :H'
_cell_angle_alpha 90
_cell_angle_beta 90
_cell_angle_gamma 120
_cell_formula_units_Z 3
_cell_length_a 9.751
_cell_length_b 9.751
_cell_length_c 9.332
_cell_volume 768.429
_citation_journal_id_ASTM MRBUAC
_cod_data_source_file Beaury_MRBUAC_1978_221.cif
_cod_data_source_block O12W1Y6
_cod_original_cell_volume 768.4289
_cod_original_formula_sum 'O12 W1 Y6'
_cod_database_code 1524056

loop_
_symmetry_equiv_pos_as_xyz
x,y,z
-y,x-y,z
-x+y,-x,z
-x,-y,-z
y,-x+y,-z
x-y,x,-z
x+2/3,y+1/3,z+1/3
-y+2/3,x-y+1/3,z+1/3
-x+y+2/3,-x+1/3,z+1/3
-x+2/3,-y+1/3,-z+1/3
y+2/3,-x+y+1/3,-z+1/3
x-y+2/3,x+1/3,-z+1/3
x+1/3,y+2/3,z+2/3
-y+1/3,x-y+2/3,z+2/3
-x+y+1/3,-x+2/3,z+2/3
-x+1/3,-y+2/3,-z+2/3
y+1/3,-x+y+2/3,-z+2/3
x-y+1/3,x+2/3,-z+2/3

loop_
_atom_site_label
_atom_site_type_symbol
_atom_site_fract_x
_atom_site_fract_y
_atom_site_fract_z
_atom_site_occupancy
_atom_site_U_iso_or_equiv
O2 O-2 0.1531 0.4616 0.2739 1 0.0
O1 O-2 0.2013 0.0375 0.1191 1 0.0
Y1 Y+3 0.1155 0.4084 0.0236 1 0.0
W1 W+6 0 0 0 1 0.0
